data_4515057
loop_
_publ_author_name
'Ibrahim, Hamada Mohamed'
'Behbehani, Haider'
'Mostafa, Noha S.'

_publ_section_title
;
 Scalable Sonochemical Synthetic Strategy for
 Pyrazolo[1,5-<i>a</i>]pyridine Derivatives: First Catalyst-Free Concerted
 [3 + 2] Cycloaddition of Alkyne and Alkene Derivatives to
 2-Imino-1<i>H</i>-pyridin-1-amines.
;
_journal_issue 4
_journal_name_full 'ACS omega'
_journal_page_first 7182
_journal_page_last 7193
_journal_paper_doi 10.1021/acsomega.9b00562
_journal_volume 4
_journal_year 2019
_chemical_formula_moiety 'C21 H20 N4 O5'
_chemical_formula_sum 'C21 H20 N4 O5'
_chemical_formula_weight 408.41
_space_group_IT_number 14
_space_group_name_Hall '-P 2yn'
_space_group_name_H-M_alt 'P 1 21/n 1'
_symmetry_cell_setting monoclinic
_symmetry_Int_Tables_number 14
_symmetry_space_group_name_Hall '-P 2yn'
_symmetry_space_group_name_H-M 'P 1 21/n 1'
_atom_sites_solution_hydrogens geom
_atom_sites_solution_primary direct
_atom_sites_solution_secondary difmap
_cell_angle_alpha 90.0000
_cell_angle_beta 90.013(7)
_cell_angle_gamma 90.0000
_cell_formula_units_Z 4
_cell_length_a 11.251(2)
_cell_length_b 10.0262(18)
_cell_length_c 17.905(4)
_cell_measurement_reflns_used 4061
_cell_measurement_temperature 293
_cell_measurement_theta_max 24.97
_cell_measurement_theta_min 3.55
_cell_volume 2019.8(7)
_computing_cell_refinement 'CrystalClear-SM Expert 2.0 r4'
_computing_data_collection 'CrystalClear-SM Expert 2.0 r4 (Rigaku, 2009)'
_computing_data_reduction 'CrystalClear-SM Expert 2.0 r4'
_computing_molecular_graphics 'CrystalStructure 4.0'
_computing_publication_material 'CrystalStructure 4.0 (Rigaku, 2010)'
_computing_structure_refinement 'SHELXL97 (Sheldrick, 2008)'
_computing_structure_solution 'SHELXS97 (Sheldrick, 2008)'
_diffrn_ambient_temperature 293
_diffrn_detector_area_resol_mean 10.000
_diffrn_measured_fraction_theta_full 0.984
_diffrn_measured_fraction_theta_max 0.984
_diffrn_measurement_device_type 'Rigaku R-AXIS RAPID'
_diffrn_measurement_method \w
_diffrn_radiation_type 'Mo K\a'
_diffrn_radiation_wavelength 0.71075
_diffrn_reflns_av_R_equivalents 0.1004
_diffrn_reflns_limit_h_max 13
_diffrn_reflns_limit_h_min -13
_diffrn_reflns_limit_k_max 11
_diffrn_reflns_limit_k_min -11
_diffrn_reflns_limit_l_max 21
_diffrn_reflns_limit_l_min -20
_diffrn_reflns_number 10853
_diffrn_reflns_theta_full 25.00
_diffrn_reflns_theta_max 25.00
_diffrn_standards_number 0
_exptl_absorpt_coefficient_mu 0.098
_exptl_absorpt_correction_T_max 0.994
_exptl_absorpt_correction_T_min 0.409
_exptl_absorpt_correction_type multi-scan
_exptl_absorpt_process_details 'ABSCOR (Rigaku, 1995)'
_exptl_crystal_colour Colorless
_exptl_crystal_density_diffrn 1.343
_exptl_crystal_density_method 'not measured'
_exptl_crystal_description Block
_exptl_crystal_F_000 856.00
_exptl_crystal_size_max 0.250
_exptl_crystal_size_mid 0.100
_exptl_crystal_size_min 0.060
_refine_diff_density_max 0.180
_refine_diff_density_min -0.200
_refine_ls_extinction_method none
_refine_ls_goodness_of_fit_ref 0.874
_refine_ls_hydrogen_treatment constr
_refine_ls_number_parameters 274
_refine_ls_number_reflns 3500
_refine_ls_number_restraints 0
_refine_ls_R_factor_gt 0.0518
_refine_ls_shift/su_max 0.000
_refine_ls_structure_factor_coef Fsqd
_refine_ls_weighting_details 'w = 1/[\s^2^(Fo^2^)+(0.0597P)^2^+0.0000P] where P=(Fo^2^+2Fc^2^)/3'
_refine_ls_weighting_scheme calc
_refine_ls_wR_factor_ref 0.1411
_reflns_number_gt 1533
_reflns_number_total 3500
_reflns_threshold_expression F^2^>2.0\s(F^2^)
_cod_data_source_file ao9b00562_si_003.cif
_cod_data_source_block User-defined
_cod_original_cell_volume 2019.7(7)
_cod_database_code 4515057

loop_
_symmetry_equiv_pos_site_id
_symmetry_equiv_pos_as_xyz
1 +X,+Y,+Z
2 1/2-X,1/2+Y,1/2-Z
3 -X,-Y,-Z
4 1/2+X,1/2-Y,1/2+Z

loop_
_atom_site_label
_atom_site_type_symbol
_atom_site_fract_x
_atom_site_fract_y
_atom_site_fract_z
_atom_site_U_iso_or_equiv
_atom_site_adp_type
_atom_site_occupancy
_atom_site_symmetry_multiplicity
_atom_site_calc_flag
_atom_site_refinement_flags
O1 O 0.5904(2) 1.1066(3) 0.32734(15) 0.0785(9) Uani 1.0 4 d .
O2 O 0.4861(3) 0.9286(3) 0.29192(16) 0.0904(11) Uani 1.0 4 d .
O3 O 0.51496(19) 0.78380(19) 0.43660(14) 0.0714(8) Uani 1.0 4 d .
O4 O 0.35060(18) 0.75381(18) 0.50582(13) 0.0625(8) Uani 1.0 4 d .
O5 O -0.17449(19) 0.9774(2) 0.81217(14) 0.0718(8) Uani 1.0 4 d .
N1 N 0.2794(2) 1.1508(2) 0.45315(15) 0.0483(8) Uani 1.0 4 d .
N2 N 0.3579(3) 1.1672(3) 0.39584(16) 0.0547(8) Uani 1.0 4 d .
N3 N -0.0304(3) 1.4017(3) 0.5631(2) 0.0947(14) Uani 1.0 4 d .
N4 N 0.2022(3) 1.3617(2) 0.43318(16) 0.0645(10) Uani 1.0 4 d .
C1 C 0.4135(3) 1.0500(3) 0.39230(19) 0.0502(10) Uani 1.0 4 d .
C2 C 0.3730(3) 0.9581(3) 0.44617(19) 0.0504(10) Uani 1.0 4 d .
C3 C 0.2841(3) 1.0256(3) 0.48560(18) 0.0485(10) Uani 1.0 4 d .
C4 C 0.2076(3) 0.9986(3) 0.54602(18) 0.0494(10) Uani 1.0 4 d .
C5 C 0.1294(3) 1.0936(3) 0.56967(19) 0.0480(10) Uani 1.0 4 d .
C6 C 0.1266(3) 1.2200(3) 0.53305(19) 0.0507(10) Uani 1.0 4 d .
C7 C 0.2011(3) 1.2492(3) 0.4735(2) 0.0512(10) Uani 1.0 4 d .
C8 C 0.5085(3) 1.0333(3) 0.3344(2) 0.0592(11) Uani 1.0 4 d .
C9 C 0.5768(4) 0.8914(4) 0.2373(3) 0.1067(19) Uani 1.0 4 d .
C10 C 0.6493(4) 0.7797(5) 0.2681(3) 0.1137(18) Uani 1.0 4 d .
C11 C 0.4215(3) 0.8250(3) 0.4611(2) 0.0559(10) Uani 1.0 4 d .
C12 C 0.3938(4) 0.6231(3) 0.5281(3) 0.0720(12) Uani 1.0 4 d .
C13 C 0.3113(4) 0.5691(4) 0.5861(3) 0.0943(15) Uani 1.0 4 d .
C14 C 0.0475(3) 1.0644(3) 0.63337(19) 0.0481(9) Uani 1.0 4 d .
C15 C -0.0153(3) 0.9458(3) 0.6338(2) 0.0597(11) Uani 1.0 4 d .
C16 C -0.0919(3) 0.9139(3) 0.6923(3) 0.0623(11) Uani 1.0 4 d .
C17 C -0.1041(3) 0.9995(3) 0.7512(2) 0.0546(10) Uani 1.0 4 d .
C18 C -0.0403(3) 1.1188(3) 0.7520(2) 0.0609(11) Uani 1.0 4 d .
C19 C 0.0327(3) 1.1504(3) 0.6932(2) 0.0579(11) Uani 1.0 4 d .
C20 C -0.2367(4) 0.8535(4) 0.8144(3) 0.0876(15) Uani 1.0 4 d .
C21 C 0.0379(3) 1.3189(3) 0.5504(2) 0.0660(12) Uani 1.0 4 d .
H4 H 0.2104 0.9161 0.5697 0.0593 Uiso 1.0 4 calc R
H4A H 0.2507 1.3699 0.3963 0.0774 Uiso 1.0 4 calc R
H4B H 0.1545 1.4257 0.4442 0.0774 Uiso 1.0 4 calc R
H9A H 0.6275 0.9674 0.2268 0.1280 Uiso 1.0 4 calc R
H9B H 0.5393 0.8639 0.1910 0.1280 Uiso 1.0 4 calc R
H10A H 0.7029 0.7479 0.2304 0.1365 Uiso 1.0 4 calc R
H10B H 0.5977 0.7085 0.2833 0.1365 Uiso 1.0 4 calc R
H10C H 0.6939 0.8107 0.3104 0.1365 Uiso 1.0 4 calc R
H12A H 0.4736 0.6304 0.5482 0.0864 Uiso 1.0 4 calc R
H12B H 0.3960 0.5639 0.4853 0.0864 Uiso 1.0 4 calc R
H13A H 0.3359 0.4807 0.5998 0.1132 Uiso 1.0 4 calc R
H13B H 0.2320 0.5662 0.5664 0.1132 Uiso 1.0 4 calc R
H13C H 0.3131 0.6257 0.6293 0.1132 Uiso 1.0 4 calc R
H15 H -0.0063 0.8863 0.5943 0.0716 Uiso 1.0 4 calc R
H16 H -0.1345 0.8344 0.6913 0.0747 Uiso 1.0 4 calc R
H18 H -0.0472 1.1768 0.7923 0.0731 Uiso 1.0 4 calc R
H19 H 0.0731 1.2313 0.6935 0.0695 Uiso 1.0 4 calc R
H20A H -0.1814 0.7816 0.8074 0.1052 Uiso 1.0 4 calc R
H20B H -0.2951 0.8515 0.7753 0.1052 Uiso 1.0 4 calc R
H20C H -0.2753 0.8440 0.8619 0.1052 Uiso 1.0 4 calc R

loop_
_atom_site_aniso_label
_atom_site_aniso_U_11
_atom_site_aniso_U_22
_atom_site_aniso_U_33
_atom_site_aniso_U_12
_atom_site_aniso_U_13
_atom_site_aniso_U_23
O1 0.0713(16) 0.0738(15) 0.090(3) -0.0075(13) 0.0347(17) -0.0030(14)
O2 0.104(2) 0.0823(16) 0.085(3) -0.0132(15) 0.0531(19) -0.0241(16)
O3 0.0683(15) 0.0679(13) 0.078(3) 0.0135(12) 0.0254(15) -0.0018(13)
O4 0.0718(15) 0.0480(12) 0.068(2) 0.0103(11) 0.0228(14) 0.0057(11)
O5 0.0774(16) 0.0758(15) 0.062(2) -0.0122(13) 0.0384(15) -0.0034(13)
N1 0.0512(15) 0.0463(13) 0.047(2) 0.0006(13) 0.0194(15) 0.0017(13)
N2 0.0586(16) 0.0527(15) 0.053(3) 0.0064(14) 0.0197(16) 0.0004(13)
N3 0.100(3) 0.0777(19) 0.106(4) 0.030(2) 0.052(3) 0.0253(19)
N4 0.078(2) 0.0512(15) 0.064(3) 0.0096(14) 0.0301(18) 0.0125(15)
C1 0.052(2) 0.0534(17) 0.045(3) 0.0021(16) 0.0085(19) -0.0047(17)
C2 0.057(2) 0.0453(16) 0.048(3) 0.0059(16) 0.0146(19) 0.0001(16)
C3 0.053(2) 0.0452(17) 0.047(3) 0.0022(15) 0.0093(19) 0.0037(16)
C4 0.056(2) 0.0458(16) 0.046(3) -0.0005(16) 0.0139(19) 0.0040(15)
C5 0.0500(19) 0.0468(16) 0.047(3) 0.0017(15) 0.0116(18) -0.0022(16)
C6 0.0508(19) 0.0495(17) 0.052(3) 0.0026(16) 0.0186(18) -0.0015(16)
C7 0.0506(19) 0.0468(17) 0.056(3) 0.0037(16) 0.0107(19) -0.0045(16)
C8 0.070(3) 0.053(2) 0.055(3) 0.0104(19) 0.017(3) 0.0090(19)
C9 0.136(4) 0.096(3) 0.088(5) 0.004(3) 0.067(4) -0.021(3)
C10 0.087(3) 0.150(4) 0.105(5) 0.003(3) 0.026(3) -0.037(4)
C11 0.064(3) 0.060(2) 0.044(3) 0.0015(19) 0.011(2) -0.0060(17)
C12 0.091(3) 0.051(2) 0.074(4) 0.0116(18) 0.012(3) 0.0048(18)
C13 0.125(4) 0.067(3) 0.090(4) -0.006(3) 0.019(3) 0.012(3)
C14 0.0512(19) 0.0472(17) 0.046(3) 0.0047(16) 0.0085(18) 0.0019(16)
C15 0.072(3) 0.0609(19) 0.047(3) -0.0069(18) 0.014(2) -0.0091(18)
C16 0.060(3) 0.064(2) 0.063(3) -0.0128(18) 0.017(3) -0.0014(19)
C17 0.056(2) 0.0599(19) 0.048(3) 0.0058(17) 0.014(2) -0.0013(18)
C18 0.072(3) 0.060(2) 0.050(3) 0.0060(18) 0.017(2) -0.0082(17)
C19 0.067(3) 0.0518(17) 0.054(3) -0.0039(17) 0.017(2) -0.0046(17)
C20 0.086(3) 0.093(3) 0.084(4) -0.020(3) 0.041(3) 0.005(3)
C21 0.074(3) 0.0536(19) 0.071(4) 0.0105(18) 0.032(3) 0.0104(18)

loop_
_atom_type_symbol
_atom_type_description
_atom_type_scat_dispersion_real
_atom_type_scat_dispersion_imag
_atom_type_scat_source
C C 0.0033 0.0016
;
International Tables for Crystallography
(1992, Vol. C, Tables 4.2.6.8 and 6.1.1.4)
;
H H 0.0000 0.0000
;
International Tables for Crystallography
(1992, Vol. C, Table 6.1.1.4)
;
N N 0.0061 0.0033
;
International Tables for Crystallography
(1992, Vol. C, Tables 4.2.6.8 and 6.1.1.4)
;
O O 0.0106 0.0060
;
International Tables for Crystallography
(1992, Vol. C, Tables 4.2.6.8 and 6.1.1.4)
;

loop_
_geom_angle_atom_site_label_1
_geom_angle_atom_site_label_2
_geom_angle_atom_site_label_3
_geom_angle
_geom_angle_publ_flag
C8 O2 C9 117.1(3) yes
C11 O4 C12 116.5(3) yes
C17 O5 C20 116.6(3) yes
N2 N1 C3 113.6(3) yes
N2 N1 C7 121.9(3) yes
C3 N1 C7 124.5(3) yes
N1 N2 C1 103.5(3) yes
N2 C1 C2 113.1(3) yes
N2 C1 C8 117.8(3) yes
C2 C1 C8 129.1(3) yes
C1 C2 C3 105.1(3) yes
C1 C2 C11 126.8(3) yes
C3 C2 C11 127.9(3) yes
N1 C3 C2 104.8(3) yes
N1 C3 C4 118.2(3) yes
C2 C3 C4 137.0(3) yes
C3 C4 C5 119.9(3) yes
C4 C5 C6 119.5(3) yes
C4 C5 C14 119.8(3) yes
C6 C5 C14 120.7(3) yes
C5 C6 C7 121.8(3) yes
C5 C6 C21 121.8(3) yes
C7 C6 C21 116.1(3) yes
N1 C7 N4 117.2(3) yes
N1 C7 C6 116.1(3) yes
N4 C7 C6 126.7(3) yes
O1 C8 O2 125.4(4) yes
O1 C8 C1 124.0(3) yes
O2 C8 C1 110.6(3) yes
O2 C9 C10 109.0(4) yes
O3 C11 O4 123.5(3) yes
O3 C11 C2 124.6(3) yes
O4 C11 C2 111.9(3) yes
O4 C12 C13 108.0(3) yes
C5 C14 C15 119.2(3) yes
C5 C14 C19 122.8(3) yes
C15 C14 C19 118.0(3) yes
C14 C15 C16 121.1(3) yes
C15 C16 C17 119.9(3) yes
O5 C17 C16 124.9(3) yes
O5 C17 C18 115.4(3) yes
C16 C17 C18 119.7(4) yes
C17 C18 C19 119.8(4) yes
C14 C19 C18 121.5(3) yes
N3 C21 C6 177.3(4) yes
C7 N4 H4A 120.002 no
C7 N4 H4B 119.999 no
H4A N4 H4B 119.998 no
C3 C4 H4 120.062 no
C5 C4 H4 120.069 no
O2 C9 H9A 109.876 no
O2 C9 H9B 109.876 no
C10 C9 H9A 109.876 no
C10 C9 H9B 109.880 no
H9A C9 H9B 108.285 no
C9 C10 H10A 109.473 no
C9 C10 H10B 109.471 no
C9 C10 H10C 109.474 no
H10A C10 H10B 109.467 no
H10A C10 H10C 109.470 no
H10B C10 H10C 109.472 no
O4 C12 H12A 110.098 no
O4 C12 H12B 110.088 no
C13 C12 H12A 110.102 no
C13 C12 H12B 110.089 no
H12A C12 H12B 108.423 no
C12 C13 H13A 109.476 no
C12 C13 H13B 109.473 no
C12 C13 H13C 109.467 no
H13A C13 H13B 109.475 no
H13A C13 H13C 109.465 no
H13B C13 H13C 109.471 no
C14 C15 H15 119.425 no
C16 C15 H15 119.425 no
C15 C16 H16 120.059 no
C17 C16 H16 120.064 no
C17 C18 H18 120.114 no
C19 C18 H18 120.110 no
C14 C19 H19 119.257 no
C18 C19 H19 119.268 no
O5 C20 H20A 109.468 no
O5 C20 H20B 109.469 no
O5 C20 H20C 109.471 no
H20A C20 H20B 109.476 no
H20A C20 H20C 109.468 no
H20B C20 H20C 109.476 no

loop_
_geom_bond_atom_site_label_1
_geom_bond_atom_site_label_2
_geom_bond_distance
_geom_bond_publ_flag
O1 C8 1.185(4) yes
O2 C8 1.321(5) yes
O2 C9 1.462(6) yes
O3 C11 1.212(4) yes
O4 C11 1.337(4) yes
O4 C12 1.453(4) yes
O5 C17 1.367(5) yes
O5 C20 1.426(4) yes
N1 N2 1.364(4) yes
N1 C3 1.384(4) yes
N1 C7 1.371(4) yes
N2 C1 1.333(4) yes
N3 C21 1.153(5) yes
N4 C7 1.338(4) yes
C1 C2 1.410(5) yes
C1 C8 1.499(5) yes
C2 C3 1.398(5) yes
C2 C11 1.467(4) yes
C3 C4 1.409(5) yes
C4 C5 1.364(4) yes
C5 C6 1.428(4) yes
C5 C14 1.496(5) yes
C6 C7 1.388(5) yes
C6 C21 1.440(5) yes
C9 C10 1.491(6) yes
C12 C13 1.495(6) yes
C14 C15 1.383(4) yes
C14 C19 1.385(5) yes
C15 C16 1.394(5) yes
C16 C17 1.366(5) yes
C17 C18 1.396(5) yes
C18 C19 1.374(5) yes
N4 H4A 0.860 no
N4 H4B 0.860 no
C4 H4 0.930 no
C9 H9A 0.970 no
C9 H9B 0.970 no
C10 H10A 0.960 no
C10 H10B 0.960 no
C10 H10C 0.960 no
C12 H12A 0.970 no
C12 H12B 0.970 no
C13 H13A 0.960 no
C13 H13B 0.960 no
C13 H13C 0.960 no
C15 H15 0.930 no
C16 H16 0.930 no
C18 H18 0.930 no
C19 H19 0.930 no
C20 H20A 0.960 no
C20 H20B 0.960 no
C20 H20C 0.960 no

loop_
_geom_contact_atom_site_label_1
_geom_contact_atom_site_label_2
_geom_contact_distance
_geom_contact_publ_flag
_geom_contact_site_symmetry_2
O1 N2 2.953(4) no .
O1 C2 3.568(4) no .
O1 C9 2.697(5) no .
O1 C10 3.508(5) no .
O2 O3 2.987(4) no .
O2 N2 3.357(4) no .
O2 C2 3.056(5) no .
O2 C11 3.284(5) no .
O3 C1 3.009(4) no .
O3 C8 3.100(4) no .
O3 C10 3.375(6) no .
O3 C12 2.672(4) no .
O4 C3 2.849(4) no .
O4 C4 3.021(4) no .
N1 C5 2.744(4) no .
N1 C8 3.544(5) no .
N2 N4 2.705(4) no .
N2 C4 3.598(4) no .
N3 N4 3.524(5) no .
N3 C5 3.576(4) no .
N3 C7 3.420(5) no .
N3 C19 3.503(5) no .
N4 C21 2.831(5) no .
C1 C7 3.437(5) no .
C2 C7 3.535(4) no .
C3 C6 2.768(4) no .
C4 C7 2.830(4) no .
C4 C11 3.336(5) no .
C4 C15 3.007(5) no .
C6 C19 3.134(5) no .
C8 C10 3.223(6) no .
C8 C11 3.235(5) no .
C14 C17 2.790(5) no .
C14 C21 2.954(5) no .
C15 C18 2.752(5) no .
C16 C19 2.755(5) no .
C16 C20 2.792(6) no .
C19 C21 3.064(5) no .
O1 O4 3.365(4) no 3_676
O1 C4 3.379(4) no 3_676
O1 C18 3.400(4) no 4_574
O1 C19 3.483(4) no 4_574
O3 N1 3.111(4) no 3_676
O3 N2 3.360(4) no 3_676
O3 C1 3.579(4) no 3_676
O3 C2 3.562(4) no 3_676
O3 C3 3.271(4) no 3_676
O3 C7 3.592(4) no 3_676
O4 O1 3.365(4) no 3_676
O5 N4 3.037(4) no 4_475
N1 O3 3.111(4) no 3_676
N1 C15 3.491(4) no 3_576
N1 C16 3.414(5) no 3_576
N2 O3 3.360(4) no 3_676
N2 C11 3.567(5) no 3_676
N2 C16 3.480(5) no 3_576
N2 C18 3.542(5) no 4_574
N3 N3 3.076(5) no 3_586
N3 N4 3.062(4) no 3_586
N3 C20 3.452(6) no 2_456
N3 C21 3.463(5) no 3_586
N4 O5 3.037(4) no 4_574
N4 N3 3.062(4) no 3_586
C1 O3 3.579(4) no 3_676
C1 C11 3.450(5) no 3_676
C2 O3 3.562(4) no 3_676
C2 C2 3.549(5) no 3_676
C2 C11 3.582(5) no 3_676
C3 O3 3.271(4) no 3_676
C4 O1 3.379(4) no 3_676
C7 O3 3.592(4) no 3_676
C7 C15 3.447(5) no 3_576
C11 N2 3.567(5) no 3_676
C11 C1 3.450(5) no 3_676
C11 C2 3.582(5) no 3_676
C12 C12 3.580(5) no 3_666
C15 N1 3.491(4) no 3_576
C15 C7 3.447(5) no 3_576
C16 N1 3.414(5) no 3_576
C16 N2 3.480(5) no 3_576
C18 O1 3.400(4) no 4_475
C18 N2 3.542(5) no 4_475
C19 O1 3.483(4) no 4_475
C20 N3 3.452(6) no 2_446
C21 N3 3.463(5) no 3_586
O1 H9A 2.3158 no .
O1 H9B 3.4939 no .
O1 H10C 3.2011 no .
O2 H10A 3.2324 no .
O2 H10B 2.5439 no .
O2 H10C 2.6400 no .
O3 H10B 2.9948 no .
O3 H10C 3.0392 no .
O3 H12A 2.5646 no .
O3 H12B 2.7222 no .
O4 H4 2.5387 no .
O4 H13A 3.2179 no .
O4 H13B 2.5488 no .
O4 H13C 2.5922 no .
O5 H16 2.6340 no .
O5 H18 2.4852 no .
N1 H4 3.2400 no .
N1 H4A 2.4417 no .
N1 H4B 3.0976 no .
N2 H4A 2.3628 no .
N2 H4B 3.5641 no .
N3 H4B 2.9867 no .
N3 H19 3.1175 no .
C2 H4 2.9012 no .
C4 H15 2.7947 no .
C5 H15 2.6167 no .
C5 H19 2.6873 no .
C6 H4 3.2568 no .
C6 H4A 3.1940 no .
C6 H4B 2.6239 no .
C6 H19 2.9366 no .
C8 H9A 2.4380 no .
C8 H9B 3.0977 no .
C8 H10B 3.5289 no .
C8 H10C 3.0851 no .
C11 H4 3.2028 no .
C11 H12A 2.5657 no .
C11 H12B 2.6687 no .
C14 H4 2.6211 no .
C14 H16 3.2537 no .
C14 H18 3.2419 no .
C15 H4 2.8028 no .
C15 H19 3.2132 no .
C16 H18 3.2264 no .
C16 H20A 2.6502 no .
C16 H20B 2.7977 no .
C17 H15 3.2226 no .
C17 H19 3.2322 no .
C17 H20A 2.5585 no .
C17 H20B 2.6464 no .
C17 H20C 3.1734 no .
C18 H16 3.2304 no .
C19 H15 3.2144 no .
C20 H16 2.4925 no .
C21 H4B 2.5480 no .
C21 H19 2.7353 no .
H4 H13B 3.5170 no .
H4 H13C 3.3095 no .
H4 H15 2.4960 no .
H9A H10A 2.3594 no .
H9A H10B 2.8065 no .
H9A H10C 2.2937 no .
H9B H10A 2.2890 no .
H9B H10B 2.3647 no .
H9B H10C 2.8060 no .
H12A H13A 2.3465 no .
H12A H13B 2.8124 no .
H12A H13C 2.3178 no .
H12B H13A 2.3150 no .
H12B H13B 2.3492 no .
H12B H13C 2.8123 no .
H15 H16 2.3167 no .
H16 H20A 2.2094 no .
H16 H20B 2.3572 no .
H16 H20C 3.4417 no .
H18 H19 2.2949 no .
O1 H4 2.9101 no 3_676
O1 H10A 2.9124 no 2_655
O1 H12A 3.5265 no 3_676
O1 H13C 2.9976 no 3_676
O1 H18 2.7397 no 4_574
O1 H19 2.9028 no 4_574
O2 H16 3.4695 no 4_564
O2 H20A 2.8412 no 4_564
O2 H20B 3.3057 no 3_576
O3 H13A 3.2056 no 3_666
O3 H20A 3.2646 no 4_564
O4 H20A 3.5876 no 4_564
O4 H20C 3.0997 no 4_564
O5 H4A 2.3077 no 4_475
O5 H4B 3.1989 no 4_475
O5 H12B 3.2255 no 4_465
N1 H12A 3.5408 no 3_676
N1 H15 3.2090 no 3_576
N1 H16 3.0611 no 3_576
N2 H12A 2.9523 no 3_676
N2 H16 2.9584 no 3_576
N2 H18 2.6496 no 4_574
N2 H20B 3.1502 no 3_576
N3 H4A 3.4527 no 3_586
N3 H4B 2.2277 no 3_586
N3 H9B 3.3745 no 4_475
N3 H13B 3.3822 no 1_565
N3 H13B 3.2591 no 3_576
N3 H20B 3.5333 no 2_456
N3 H20C 2.6307 no 2_456
N4 H9B 3.5110 no 2_555
N4 H12B 3.1201 no 1_565
N4 H13A 3.5472 no 1_565
N4 H13B 3.1636 no 1_565
N4 H15 3.3589 no 3_576
N4 H16 3.0685 no 3_576
N4 H20C 3.2255 no 4_574
C1 H18 3.3016 no 4_574
C1 H20B 3.4282 no 3_576
C2 H20A 3.5097 no 4_564
C3 H15 3.5491 no 3_576
C4 H10C 3.3903 no 3_676
C4 H15 3.5741 no 3_576
C5 H10C 3.0794 no 3_676
C5 H15 3.2528 no 3_576
C6 H10C 3.4690 no 3_676
C6 H15 2.8580 no 3_576
C7 H13A 3.5777 no 1_565
C7 H15 2.8502 no 3_576
C7 H16 3.1579 no 3_576
C8 H18 3.0669 no 4_574
C8 H19 3.5309 no 4_574
C8 H20B 3.3099 no 3_576
C9 H13B 3.5487 no 4_564
C9 H13C 3.2919 no 4_564
C9 H16 3.3845 no 4_564
C10 H13A 3.5270 no 3_666
C10 H13C 3.2360 no 4_564
C10 H19 3.2005 no 3_676
C11 H20A 3.1705 no 4_564
C11 H20C 3.3058 no 4_564
C12 H12A 3.2490 no 3_666
C12 H12B 3.0275 no 3_666
C12 H20C 3.5472 no 4_564
C13 H4B 3.4111 no 1_545
C13 H9A 3.2802 no 4_465
C13 H10A 3.3957 no 4_465
C13 H18 3.5982 no 2_546
C14 H10C 3.3237 no 3_676
C15 H9B 3.3269 no 4_465
C15 H10A 3.5762 no 4_465
C15 H10B 3.3428 no 4_465
C16 H9B 3.1516 no 4_465
C16 H10B 2.9503 no 4_465
C17 H4A 3.3376 no 4_475
C17 H10B 3.1357 no 4_465
C18 H4A 3.4953 no 4_475
C18 H13C 3.3238 no 2_556
C18 H20B 3.0185 no 2_456
C19 H10A 3.4293 no 3_676
C19 H10C 3.1015 no 3_676
C19 H20B 3.3960 no 2_456
C20 H4A 3.1411 no 4_475
C20 H4B 3.4352 no 4_475
C20 H12B 3.5033 no 4_465
C20 H18 3.5634 no 2_446
C21 H4B 3.3546 no 3_586
C21 H13B 3.3169 no 1_565
C21 H15 3.3283 no 3_576
C21 H20C 3.3552 no 2_456
H4 O1 2.9101 no 3_676
H4 H10A 3.3145 no 4_465
H4A O5 2.3077 no 4_574
H4A N3 3.4527 no 3_586
H4A C17 3.3376 no 4_574
H4A C18 3.4953 no 4_574
H4A C20 3.1411 no 4_574
H4A H12A 3.2572 no 3_676
H4A H12B 2.9993 no 1_565
H4A H16 2.8923 no 3_576
H4A H18 2.9760 no 4_574
H4A H20B 3.5723 no 4_574
H4A H20C 2.9492 no 4_574
H4B O5 3.1989 no 4_574
H4B N3 2.2277 no 3_586
H4B C13 3.4111 no 1_565
H4B C20 3.4352 no 4_574
H4B C21 3.3546 no 3_586
H4B H9B 3.3157 no 2_555
H4B H12B 3.1376 no 1_565
H4B H13A 3.4972 no 1_565
H4B H13B 2.7449 no 1_565
H4B H16 3.5691 no 3_576
H4B H20C 2.8507 no 4_574
H9A C13 3.2802 no 4_564
H9A H10A 3.4834 no 2_655
H9A H13A 3.3075 no 4_564
H9A H13B 3.1215 no 4_564
H9A H13C 2.8770 no 4_564
H9A H19 3.1398 no 4_574
H9B N3 3.3745 no 4_574
H9B N4 3.5110 no 2_545
H9B C15 3.3269 no 4_564
H9B C16 3.1516 no 4_564
H9B H4B 3.3157 no 2_545
H9B H13B 3.1895 no 4_564
H9B H13C 3.2749 no 4_564
H9B H15 3.0909 no 4_564
H9B H16 2.7883 no 4_564
H9B H20A 3.5553 no 4_564
H10A O1 2.9124 no 2_645
H10A C13 3.3957 no 4_564
H10A C15 3.5762 no 4_564
H10A C19 3.4293 no 3_676
H10A H4 3.3145 no 4_564
H10A H9A 3.4834 no 2_645
H10A H13B 3.4931 no 4_564
H10A H13C 2.5334 no 4_564
H10A H19 2.8727 no 3_676
H10B C15 3.3428 no 4_564
H10B C16 2.9503 no 4_564
H10B C17 3.1357 no 4_564
H10B H13A 2.9215 no 3_666
H10B H16 3.1174 no 4_564
H10B H20A 3.1717 no 4_564
H10C C4 3.3903 no 3_676
H10C C5 3.0794 no 3_676
H10C C6 3.4690 no 3_676
H10C C14 3.3237 no 3_676
H10C C19 3.1015 no 3_676
H10C H13A 3.3526 no 3_666
H10C H13C 3.5654 no 4_564
H10C H19 2.6564 no 3_676
H12A O1 3.5265 no 3_676
H12A N1 3.5408 no 3_676
H12A N2 2.9523 no 3_676
H12A C12 3.2490 no 3_666
H12A H4A 3.2572 no 3_676
H12A H12A 3.1898 no 3_666
H12A H12B 2.5116 no 3_666
H12A H13A 3.5866 no 3_666
H12A H18 3.0084 no 2_546
H12B O5 3.2255 no 4_564
H12B N4 3.1201 no 1_545
H12B C12 3.0275 no 3_666
H12B C20 3.5033 no 4_564
H12B H4A 2.9993 no 1_545
H12B H4B 3.1376 no 1_545
H12B H12A 2.5116 no 3_666
H12B H12B 2.7194 no 3_666
H12B H13A 3.4089 no 3_666
H12B H20C 3.0735 no 4_564
H13A O3 3.2056 no 3_666
H13A N4 3.5472 no 1_545
H13A C7 3.5777 no 1_545
H13A C10 3.5270 no 3_666
H13A H4B 3.4972 no 1_545
H13A H9A 3.3075 no 4_465
H13A H10B 2.9215 no 3_666
H13A H10C 3.3526 no 3_666
H13A H12A 3.5866 no 3_666
H13A H12B 3.4089 no 3_666
H13B N3 3.3822 no 1_545
H13B N3 3.2591 no 3_576
H13B N4 3.1636 no 1_545
H13B C9 3.5487 no 4_465
H13B C21 3.3169 no 1_545
H13B H4B 2.7449 no 1_545
H13B H9A 3.1215 no 4_465
H13B H9B 3.1895 no 4_465
H13B H10A 3.4931 no 4_465
H13C O1 2.9976 no 3_676
H13C C9 3.2919 no 4_465
H13C C10 3.2360 no 4_465
H13C C18 3.3238 no 2_546
H13C H9A 2.8770 no 4_465
H13C H9B 3.2749 no 4_465
H13C H10A 2.5334 no 4_465
H13C H10C 3.5654 no 4_465
H13C H18 3.0275 no 2_546
H13C H19 3.5814 no 2_546
H15 N1 3.2090 no 3_576
H15 N4 3.3589 no 3_576
H15 C3 3.5491 no 3_576
H15 C4 3.5741 no 3_576
H15 C5 3.2528 no 3_576
H15 C6 2.8580 no 3_576
H15 C7 2.8502 no 3_576
H15 C21 3.3283 no 3_576
H15 H9B 3.0909 no 4_465
H16 O2 3.4695 no 4_465
H16 N1 3.0611 no 3_576
H16 N2 2.9584 no 3_576
H16 N4 3.0685 no 3_576
H16 C7 3.1579 no 3_576
H16 C9 3.3845 no 4_465
H16 H4A 2.8923 no 3_576
H16 H4B 3.5691 no 3_576
H16 H9B 2.7883 no 4_465
H16 H10B 3.1174 no 4_465
H18 O1 2.7397 no 4_475
H18 N2 2.6496 no 4_475
H18 C1 3.3016 no 4_475
H18 C8 3.0669 no 4_475
H18 C13 3.5982 no 2_556
H18 C20 3.5634 no 2_456
H18 H4A 2.9760 no 4_475
H18 H12A 3.0084 no 2_556
H18 H13C 3.0275 no 2_556
H18 H20B 2.7716 no 2_456
H19 O1 2.9028 no 4_475
H19 C8 3.5309 no 4_475
H19 C10 3.2005 no 3_676
H19 H9A 3.1398 no 4_475
H19 H10A 2.8727 no 3_676
H19 H10C 2.6564 no 3_676
H19 H13C 3.5814 no 2_556
H19 H20B 3.3984 no 2_456
H20A O2 2.8412 no 4_465
H20A O3 3.2646 no 4_465
H20A O4 3.5876 no 4_465
H20A C2 3.5097 no 4_465
H20A C11 3.1705 no 4_465
H20A H9B 3.5553 no 4_465
H20A H10B 3.1717 no 4_465
H20B O2 3.3057 no 3_576
H20B N2 3.1502 no 3_576
H20B N3 3.5333 no 2_446
H20B C1 3.4282 no 3_576
H20B C8 3.3099 no 3_576
H20B C18 3.0185 no 2_446
H20B C19 3.3960 no 2_446
H20B H4A 3.5723 no 4_475
H20B H18 2.7716 no 2_446
H20B H19 3.3984 no 2_446
H20C O4 3.0997 no 4_465
H20C N3 2.6307 no 2_446
H20C N4 3.2255 no 4_475
H20C C11 3.3058 no 4_465
H20C C12 3.5472 no 4_465
H20C C21 3.3552 no 2_446
H20C H4A 2.9492 no 4_475
H20C H4B 2.8507 no 4_475
H20C H12B 3.0735 no 4_465

loop_
_geom_hbond_atom_site_label_D
_geom_hbond_atom_site_label_H
_geom_hbond_atom_site_label_A
_geom_hbond_site_symmetry_A
_geom_hbond_distance_DA
_geom_hbond_distance_DH
_geom_hbond_distance_HA
_geom_hbond_angle_DHA
_geom_hbond_publ_flag
N4 H4A O5 4_574 3.037(4) 0.860 2.308 142.7 no
N4 H4A N2 . 2.705(4) 0.860 2.363 104.1 no
N4 H4B N3 3_586 3.062(4) 0.860 2.228 163.4 no

loop_
_geom_torsion_atom_site_label_1
_geom_torsion_atom_site_label_2
_geom_torsion_atom_site_label_3
_geom_torsion_atom_site_label_4
_geom_torsion
_geom_torsion_publ_flag
C8 O2 C9 C10 99.0(4) no
C9 O2 C8 O1 7.4(5) no
C9 O2 C8 C1 -174.2(3) no
C11 O4 C12 C13 171.8(3) no
C12 O4 C11 O3 3.3(5) no
C12 O4 C11 C2 -176.3(3) no
C20 O5 C17 C16 1.7(5) no
C20 O5 C17 C18 -177.3(3) no
N2 N1 C3 C2 0.4(3) no
N2 N1 C3 C4 179.3(3) no
C3 N1 N2 C1 -0.2(3) no
N2 N1 C7 N4 1.9(4) no
N2 N1 C7 C6 -179.6(3) no
C7 N1 N2 C1 -177.8(3) no
C3 N1 C7 N4 -175.5(3) no
C3 N1 C7 C6 3.0(5) no
C7 N1 C3 C2 178.0(3) no
C7 N1 C3 C4 -3.2(5) no
N1 N2 C1 C2 -0.2(4) no
N1 N2 C1 C8 -179.5(3) no
N2 C1 C2 C3 0.4(4) no
N2 C1 C2 C11 -174.9(3) no
N2 C1 C8 O1 53.4(5) no
N2 C1 C8 O2 -125.0(3) no
C2 C1 C8 O1 -125.8(4) no
C2 C1 C8 O2 55.8(5) no
C8 C1 C2 C3 179.7(3) no
C8 C1 C2 C11 4.4(6) no
C1 C2 C3 N1 -0.5(3) no
C1 C2 C3 C4 -179.0(3) no
C1 C2 C11 O3 11.8(6) no
C1 C2 C11 O4 -168.7(3) no
C3 C2 C11 O3 -162.4(3) no
C3 C2 C11 O4 17.1(5) no
C11 C2 C3 N1 174.7(3) no
C11 C2 C3 C4 -3.8(6) no
N1 C3 C4 C5 1.7(4) no
C2 C3 C4 C5 -180.0(4) no
C3 C4 C5 C6 -0.4(5) no
C3 C4 C5 C14 179.5(3) no
C4 C5 C6 C7 0.3(5) no
C4 C5 C6 C21 173.5(3) no
C4 C5 C14 C15 -47.5(4) no
C4 C5 C14 C19 131.5(3) no
C6 C5 C14 C15 132.3(3) no
C6 C5 C14 C19 -48.7(5) no
C14 C5 C6 C7 -179.5(3) no
C14 C5 C6 C21 -6.3(5) no
C5 C6 C7 N1 -1.5(5) no
C5 C6 C7 N4 176.8(3) no
C21 C6 C7 N1 -175.1(3) no
C21 C6 C7 N4 3.2(5) no
C5 C14 C15 C16 179.4(3) no
C5 C14 C19 C18 -177.9(3) no
C15 C14 C19 C18 1.1(5) no
C19 C14 C15 C16 0.4(5) no
C14 C15 C16 C17 -1.1(5) no
C15 C16 C17 O5 -178.6(3) no
C15 C16 C17 C18 0.4(5) no
O5 C17 C18 C19 -179.8(3) no
C16 C17 C18 C19 1.1(5) no
C17 C18 C19 C14 -1.9(5) no
